data_2222000
loop_
_publ_author_name
'Fun, Hoong-Kun'
'Padaki, Mahesh'
Sowmya
'Isloor, Arun M.'
'Chantrapromma, Suchada'

_publ_section_title
;
 Ethyl 2-[(3-chlorophenyl)hydrazono]-3-oxobutanoate
;
_journal_coeditor_code FB2150
_journal_issue 6
_journal_name_full 'Acta Crystallographica Section E'
_journal_page_first o1320
_journal_page_last o1321
_journal_paper_doi 10.1107/S160053680901784X
_journal_volume 65
_journal_year 2009
_chemical_formula_iupac 'C12 H13 Cl N2 O3'
_chemical_formula_moiety 'C12 H13 Cl N2 O3'
_chemical_formula_sum 'C12 H13 Cl N2 O3'
_chemical_formula_weight 268.69
_chemical_melting_point 360
_chemical_name_systematic
;
Ethyl 2-[(3-chlorophenyl)hydrazono]-3-oxobutanoate
;
_space_group_IT_number 2
_symmetry_cell_setting triclinic
_symmetry_space_group_name_Hall '-P 1'
_symmetry_space_group_name_H-M 'P -1'
_atom_sites_solution_hydrogens geom
_atom_sites_solution_primary direct
_atom_sites_solution_secondary difmap
_audit_creation_method SHELXL-97
_cell_angle_alpha 88.336(3)
_cell_angle_beta 87.033(3)
_cell_angle_gamma 83.734(2)
_cell_formula_units_Z 2
_cell_length_a 4.0826(2)
_cell_length_b 10.3196(4)
_cell_length_c 15.1469(6)
_cell_measurement_reflns_used 3678
_cell_measurement_temperature 120.0(10)
_cell_measurement_theta_max 30.00
_cell_measurement_theta_min 1.35
_cell_volume 633.31(5)
_computing_cell_refinement 'SAINT (Bruker, 2005)'
_computing_data_collection 'APEX2 (Bruker, 2005)'
_computing_data_reduction 'SAINT (Bruker, 2005)'
_computing_molecular_graphics 'SHELXTL (Sheldrick, 2008)'
_computing_publication_material
;
SHELXTL (Sheldrick, 2008) and PLATON (Spek, 2009)
;
_computing_structure_refinement 'SHELXTL (Sheldrick, 2008)'
_computing_structure_solution 'SHELXTL (Sheldrick, 2008)'
_diffrn_ambient_temperature 100
_diffrn_measured_fraction_theta_full 0.995
_diffrn_measured_fraction_theta_max 0.995
_diffrn_measurement_device_type 'Bruker APEXII CCD area-detector'
_diffrn_measurement_method '\f and \w'
_diffrn_radiation_monochromator graphite
_diffrn_radiation_source 'sealed tube'
_diffrn_radiation_type MoK\a
_diffrn_radiation_wavelength 0.71073
_diffrn_reflns_av_R_equivalents 0.0356
_diffrn_reflns_av_sigmaI/netI 0.0433
_diffrn_reflns_limit_h_max 5
_diffrn_reflns_limit_h_min -5
_diffrn_reflns_limit_k_max 14
_diffrn_reflns_limit_k_min -14
_diffrn_reflns_limit_l_max 21
_diffrn_reflns_limit_l_min -18
_diffrn_reflns_number 11030
_diffrn_reflns_theta_full 30.00
_diffrn_reflns_theta_max 30.00
_diffrn_reflns_theta_min 1.35
_diffrn_standards_number 0
_exptl_absorpt_coefficient_mu 0.303
_exptl_absorpt_correction_T_max 0.9814
_exptl_absorpt_correction_T_min 0.8903
_exptl_absorpt_correction_type multi-scan
_exptl_absorpt_process_details '(SADABS; Bruker, 2005)'
_exptl_crystal_colour Yellow
_exptl_crystal_density_diffrn 1.409
_exptl_crystal_density_method 'not measured'
_exptl_crystal_description needle
_exptl_crystal_F_000 280
_exptl_crystal_size_max 0.39
_exptl_crystal_size_mid 0.11
_exptl_crystal_size_min 0.06
_refine_diff_density_max 0.753
_refine_diff_density_min -0.273
_refine_ls_extinction_method none
_refine_ls_goodness_of_fit_ref 1.049
_refine_ls_hydrogen_treatment mixed
_refine_ls_matrix_type full
_refine_ls_number_parameters 169
_refine_ls_number_reflns 3678
_refine_ls_number_restraints 0
_refine_ls_restrained_S_all 1.049
_refine_ls_R_factor_all 0.0722
_refine_ls_R_factor_gt 0.0486
_refine_ls_shift/su_max 0.001
_refine_ls_shift/su_mean 0.000
_refine_ls_structure_factor_coef Fsqd
_refine_ls_weighting_details 'calc w=1/[\s^2^(Fo^2^)+(0.0778P)^2^+0.1165P] where P=(Fo^2^+2Fc^2^)/3'
_refine_ls_weighting_scheme calc
_refine_ls_wR_factor_gt 0.1252
_refine_ls_wR_factor_ref 0.1393
_reflns_number_gt 2732
_reflns_number_total 3678
_reflns_threshold_expression I>2\s(I)
_cod_data_source_file fb2150.cif
_cod_data_source_block I
_cod_depositor_comments
;
The following automatic conversions were performed:
'_symmetry_cell_setting' value 'Triclinic' changed to 'triclinic'
according to '/home/saulius/struct/CIF-dictionaries/cif_core.dic'
dictionary named 'cif_core.dic' version 2.4.1 from 2010-06-29.

Automatic conversion script
Id: cif_fix_enum 1527 2010-12-29 10:47:43Z saulius 

The following automatic conversions were performed:

'_symmetry_cell_setting' value 'Triclinic' changed to 'triclinic'
according to /home/saulius/struct/CIF-dictionaries/cif_core.dic
dictionary named 'cif_core.dic' version 2.4.1 from 2010-06-29.

Automatic conversion script
Id: cif_fix_values 1715 2011-07-08 13:25:40Z adriana 
;
_cod_database_code 2222000
_cod_database_fobs_code 2222000

loop_
_symmetry_equiv_pos_as_xyz
'x, y, z'
'-x, -y, -z'

loop_
_atom_site_type_symbol
_atom_site_label
_atom_site_fract_x
_atom_site_fract_y
_atom_site_fract_z
_atom_site_U_iso_or_equiv
_atom_site_adp_type
_atom_site_calc_flag
_atom_site_refinement_flags
_atom_site_occupancy
_atom_site_disorder_assembly
_atom_site_disorder_group
Cl Cl1 1.05405(13) 1.38226(4) 0.08494(3) 0.02972(15) Uani d . 1 . .
O O1 0.6525(4) 0.66454(13) 0.29235(9) 0.0307(3) Uani d . 1 . .
O O2 0.6912(3) 0.82739(12) 0.19234(8) 0.0233(3) Uani d . 1 . .
O O3 1.2031(4) 0.86080(13) 0.46009(9) 0.0300(3) Uani d . 1 . .
N N1 1.1619(4) 1.03691(14) 0.33708(10) 0.0199(3) Uani d . 1 . .
N N2 0.9988(3) 0.95997(13) 0.29359(10) 0.0189(3) Uani d . 1 . .
C C1 1.1244(4) 1.20062(16) 0.21705(11) 0.0207(3) Uani d . 1 . .
H H1A 1.0155 1.1475 0.1826 0.025 Uiso calc R 1 . .
C C2 1.1889(4) 1.32389(17) 0.18746(12) 0.0207(3) Uani d . 1 . .
C C3 1.3528(4) 1.40505(16) 0.23737(12) 0.0226(4) Uani d . 1 . .
H H3A 1.3904 1.4880 0.2163 0.027 Uiso calc R 1 . .
C C4 1.4591(4) 1.35961(17) 0.31912(12) 0.0229(4) Uani d . 1 . .
H H4A 1.5732 1.4120 0.3528 0.027 Uiso calc R 1 . .
C C5 1.3972(4) 1.23677(16) 0.35144(12) 0.0206(3) Uani d . 1 . .
H H5A 1.4676 1.2069 0.4065 0.025 Uiso calc R 1 . .
C C6 1.2282(4) 1.15919(16) 0.30004(11) 0.0185(3) Uani d . 1 . .
C C7 0.9369(4) 0.84466(16) 0.32803(11) 0.0190(3) Uani d . 1 . .
C C8 1.0544(4) 0.79195(17) 0.41344(12) 0.0222(4) Uani d . 1 . .
C C9 1.0059(5) 0.65572(17) 0.44501(13) 0.0260(4) Uani d . 1 . .
H H9A 1.1162 0.6367 0.4991 0.039 Uiso calc R 1 . .
H H9B 1.0961 0.5950 0.4010 0.039 Uiso calc R 1 . .
H H9C 0.7745 0.6484 0.4551 0.039 Uiso calc R 1 . .
C C10 0.7486(4) 0.76823(16) 0.27083(11) 0.0201(3) Uani d . 1 . .
C C11 0.5170(5) 0.75610(17) 0.13154(12) 0.0248(4) Uani d . 1 . .
H H11A 0.3238 0.7247 0.1613 0.030 Uiso calc R 1 . .
H H11B 0.6596 0.6819 0.1089 0.030 Uiso calc R 1 . .
C C12 0.4174(5) 0.8497(2) 0.05750(14) 0.0331(4) Uani d . 1 . .
H H12A 0.3063 0.8057 0.0148 0.050 Uiso calc R 1 . .
H H12B 0.6103 0.8817 0.0297 0.050 Uiso calc R 1 . .
H H12C 0.2719 0.9214 0.0807 0.050 Uiso calc R 1 . .
H H1N1 1.211(6) 1.016(3) 0.3940(17) 0.043(7) Uiso d . 1 . .

loop_
_atom_site_aniso_label
_atom_site_aniso_U_11
_atom_site_aniso_U_22
_atom_site_aniso_U_33
_atom_site_aniso_U_12
_atom_site_aniso_U_13
_atom_site_aniso_U_23
Cl1 0.0420(3) 0.0212(2) 0.0261(2) -0.00346(18) -0.00707(18) 0.00680(16)
O1 0.0434(8) 0.0159(6) 0.0353(7) -0.0126(6) -0.0079(6) 0.0038(5)
O2 0.0281(6) 0.0170(6) 0.0259(6) -0.0066(5) -0.0059(5) 0.0027(5)
O3 0.0436(8) 0.0185(6) 0.0290(7) -0.0051(6) -0.0111(6) 0.0037(5)
N1 0.0242(7) 0.0112(6) 0.0246(8) -0.0018(5) -0.0046(6) 0.0020(5)
N2 0.0187(7) 0.0114(6) 0.0264(7) -0.0006(5) -0.0016(6) -0.0006(5)
C1 0.0244(8) 0.0139(8) 0.0245(8) -0.0038(6) -0.0033(7) -0.0013(6)
C2 0.0242(8) 0.0145(8) 0.0225(8) 0.0019(6) -0.0025(7) 0.0036(6)
C3 0.0271(9) 0.0108(7) 0.0303(9) -0.0052(6) -0.0001(7) 0.0018(6)
C4 0.0249(9) 0.0138(8) 0.0310(9) -0.0042(6) -0.0045(7) -0.0044(7)
C5 0.0220(8) 0.0158(8) 0.0238(8) 0.0000(6) -0.0039(6) 0.0007(6)
C6 0.0198(8) 0.0105(7) 0.0249(8) -0.0006(6) 0.0001(6) 0.0008(6)
C7 0.0203(8) 0.0114(7) 0.0253(8) -0.0016(6) -0.0012(6) 0.0014(6)
C8 0.0250(8) 0.0149(8) 0.0257(9) 0.0009(6) -0.0005(7) 0.0019(6)
C9 0.0306(9) 0.0157(8) 0.0310(9) -0.0004(7) -0.0026(7) 0.0052(7)
C10 0.0195(8) 0.0153(8) 0.0254(8) -0.0014(6) -0.0012(6) 0.0005(6)
C11 0.0276(9) 0.0185(8) 0.0292(9) -0.0049(7) -0.0045(7) -0.0031(7)
C12 0.0368(11) 0.0286(10) 0.0349(11) -0.0045(8) -0.0116(9) 0.0023(8)

loop_
_atom_type_symbol
_atom_type_description
_atom_type_scat_dispersion_real
_atom_type_scat_dispersion_imag
_atom_type_scat_source
C C 0.0033 0.0016 'International Tables Vol C Tables 4.2.6.8 and 6.1.1.4'
H H 0.0000 0.0000 'International Tables Vol C Tables 4.2.6.8 and 6.1.1.4'
N N 0.0061 0.0033 'International Tables Vol C Tables 4.2.6.8 and 6.1.1.4'
O O 0.0106 0.0060 'International Tables Vol C Tables 4.2.6.8 and 6.1.1.4'
Cl Cl 0.1484 0.1585 'International Tables Vol C Tables 4.2.6.8 and 6.1.1.4'

loop_
_geom_angle_atom_site_label_1
_geom_angle_atom_site_label_2
_geom_angle_atom_site_label_3
_geom_angle_site_symmetry_1
_geom_angle_site_symmetry_3
_geom_angle
_geom_angle_publ_flag
C10 O2 C11 . . 115.77(13) ?
N2 N1 C6 . . 120.27(15) ?
N2 N1 H1N1 . . 119.6(16) ?
C6 N1 H1N1 . . 119.7(16) ?
N1 N2 C7 . . 120.48(15) ?
C2 C1 C6 . . 117.59(15) ?
C2 C1 H1A . . 121.2 ?
C6 C1 H1A . . 121.2 ?
C1 C2 C3 . . 122.41(16) ?
C1 C2 Cl1 . . 119.40(13) ?
C3 C2 Cl1 . . 118.17(13) ?
C4 C3 C2 . . 118.50(15) ?
C4 C3 H3A . . 120.8 ?
C2 C3 H3A . . 120.8 ?
C3 C4 C5 . . 120.83(15) ?
C3 C4 H4A . . 119.6 ?
C5 C4 H4A . . 119.6 ?
C4 C5 C6 . . 118.93(16) ?
C4 C5 H5A . . 120.5 ?
C6 C5 H5A . . 120.5 ?
C1 C6 C5 . . 121.71(15) ?
C1 C6 N1 . . 121.53(15) ?
C5 C6 N1 . . 116.75(15) ?
N2 C7 C8 . . 124.09(15) ?
N2 C7 C10 . . 114.25(15) ?
C8 C7 C10 . . 121.60(14) ?
O3 C8 C7 . . 119.29(15) ?
O3 C8 C9 . . 118.90(16) ?
C7 C8 C9 . . 121.80(15) ?
C8 C9 H9A . . 109.5 ?
C8 C9 H9B . . 109.5 ?
H9A C9 H9B . . 109.5 ?
C8 C9 H9C . . 109.5 ?
H9A C9 H9C . . 109.5 ?
H9B C9 H9C . . 109.5 ?
O1 C10 O2 . . 123.08(16) ?
O1 C10 C7 . . 124.24(16) ?
O2 C10 C7 . . 112.67(14) ?
O2 C11 C12 . . 106.71(14) ?
O2 C11 H11A . . 110.4 ?
C12 C11 H11A . . 110.4 ?
O2 C11 H11B . . 110.4 ?
C12 C11 H11B . . 110.4 ?
H11A C11 H11B . . 108.6 ?
C11 C12 H12A . . 109.5 ?
C11 C12 H12B . . 109.5 ?
H12A C12 H12B . . 109.5 ?
C11 C12 H12C . . 109.5 ?
H12A C12 H12C . . 109.5 ?
H12B C12 H12C . . 109.5 ?

loop_
_geom_bond_atom_site_label_1
_geom_bond_atom_site_label_2
_geom_bond_site_symmetry_2
_geom_bond_distance
_geom_bond_publ_flag
Cl1 C2 . 1.7432(18) ?
O1 C10 . 1.210(2) ?
O2 C10 . 1.340(2) ?
O2 C11 . 1.455(2) ?
O3 C8 . 1.241(2) ?
N1 N2 . 1.303(2) ?
N1 C6 . 1.414(2) ?
N1 H1N1 . 0.91(3) ?
N2 C7 . 1.330(2) ?
C1 C2 . 1.384(2) ?
C1 C6 . 1.388(2) ?
C1 H1A . 0.9300 ?
C2 C3 . 1.390(2) ?
C3 C4 . 1.385(2) ?
C3 H3A . 0.9300 ?
C4 C5 . 1.390(2) ?
C4 H4A . 0.9300 ?
C5 C6 . 1.391(2) ?
C5 H5A . 0.9300 ?
C7 C8 . 1.472(2) ?
C7 C10 . 1.485(2) ?
C8 C9 . 1.502(2) ?
C9 H9A . 0.9600 ?
C9 H9B . 0.9600 ?
C9 H9C . 0.9600 ?
C11 C12 . 1.501(3) ?
C11 H11A . 0.9700 ?
C11 H11B . 0.9700 ?
C12 H12A . 0.9600 ?
C12 H12B . 0.9600 ?
C12 H12C . 0.9600 ?

loop_
_geom_hbond_atom_site_label_D
_geom_hbond_atom_site_label_H
_geom_hbond_atom_site_label_A
_geom_hbond_site_symmetry_A
_geom_hbond_distance_DH
_geom_hbond_distance_HA
_geom_hbond_distance_DA
_geom_hbond_angle_DHA
_geom_hbond_publ_flag
N1 H1N1 O3 1_555 0.91(3) 1.87(3) 2.564(2) 132(3) y
C3 H3A O1 1_665 0.93 2.54 3.211(2) 129 y
C5 H5A O3 2_876 0.93 2.52 3.433(2) 166 y

loop_
_geom_torsion_atom_site_label_1
_geom_torsion_atom_site_label_2
_geom_torsion_atom_site_label_3
_geom_torsion_atom_site_label_4
_geom_torsion_site_symmetry_1
_geom_torsion_site_symmetry_2
_geom_torsion_site_symmetry_3
_geom_torsion_site_symmetry_4
_geom_torsion
_geom_torsion_publ_flag
C6 N1 N2 C7 . . . . 179.76(15) ?
C6 C1 C2 C3 . . . . 0.4(3) ?
C6 C1 C2 Cl1 . . . . -178.31(13) ?
C1 C2 C3 C4 . . . . 0.9(3) ?
Cl1 C2 C3 C4 . . . . 179.64(13) ?
C2 C3 C4 C5 . . . . -1.3(3) ?
C3 C4 C5 C6 . . . . 0.4(3) ?
C2 C1 C6 C5 . . . . -1.3(3) ?
C2 C1 C6 N1 . . . . 177.53(16) ?
C4 C5 C6 C1 . . . . 0.9(3) ?
C4 C5 C6 N1 . . . . -177.98(16) ?
N2 N1 C6 C1 . . . . -0.3(2) ?
N2 N1 C6 C5 . . . . 178.63(15) ?
N1 N2 C7 C8 . . . . -2.8(3) ?
N1 N2 C7 C10 . . . . 179.91(14) ?
N2 C7 C8 O3 . . . . 4.8(3) ?
C10 C7 C8 O3 . . . . -178.06(16) ?
N2 C7 C8 C9 . . . . -173.83(16) ?
C10 C7 C8 C9 . . . . 3.3(3) ?
C11 O2 C10 O1 . . . . -2.8(2) ?
C11 O2 C10 C7 . . . . 178.04(14) ?
N2 C7 C10 O1 . . . . -175.72(16) ?
C8 C7 C10 O1 . . . . 6.9(3) ?
N2 C7 C10 O2 . . . . 3.4(2) ?
C8 C7 C10 O2 . . . . -173.96(15) ?
C10 O2 C11 C12 . . . . 168.38(16) ?

loop_
_cod_related_entry_id
_cod_related_entry_database
_cod_related_entry_code
1 ChemSpider 12996083
